data_4084386
loop_
_publ_author_name
'Townsend, Erik M.'
'Hyvl, Jakub'
'Forrest, William P.'
'Schrock, Richard R.'
'M\"uller, Peter'
'Hoveyda, Amir H.'

_publ_section_title
;
 Synthesis of Molybdenum and Tungsten Alkylidene Complexes That Contain
 Sterically Demanding Arenethiolate Ligands.
;
_journal_issue 19
_journal_name_full Organometallics
_journal_page_first 5334
_journal_page_last 5341
_journal_paper_doi 10.1021/om500655n
_journal_volume 33
_journal_year 2014
_chemical_formula_sum 'C85 H75 O P S2 W'
_chemical_formula_weight 1391.39
_chemical_name_systematic
; 
 ? 
;
_space_group_crystal_system monoclinic
_space_group_IT_number 14
_space_group_name_Hall '-P 2ybc'
_space_group_name_H-M_alt 'P 1 21/c 1'
_symmetry_space_group_name_Hall '-P 2ybc'
_symmetry_space_group_name_H-M 'P 1 21/c 1'
_atom_sites_solution_hydrogens mixed
_atom_sites_solution_primary direct
_atom_sites_solution_secondary difmap
_audit_creation_method SHELXL-2014
_cell_angle_alpha 90
_cell_angle_beta 96.7240(10)
_cell_angle_gamma 90
_cell_formula_units_Z 4
_cell_length_a 12.7794(11)
_cell_length_b 20.7880(17)
_cell_length_c 25.784(2)
_cell_measurement_reflns_used 9824
_cell_measurement_temperature 100(2)
_cell_measurement_theta_max 31.36
_cell_measurement_theta_min 2.60
_cell_volume 6802.6(10)
_computing_cell_refinement 'SAINT 7.46A (Bruker-AXS, 2011)'
_computing_data_collection 'APEX2 v2011.4.0 (Bruker-AXS, 2011)'
_computing_data_reduction 'SAINT 7.46A (Bruker-AXS, 2011)'
_computing_molecular_graphics 'Bruker SHELXTL'
_computing_publication_material 'Bruker SHELXTL'
_computing_structure_refinement 'SHELXL-2014 (Sheldrick, 2014)'
_computing_structure_solution 'SHELXS-97 (Sheldrick, 2008)'
_diffrn_ambient_temperature 100(2)
_diffrn_detector_area_resol_mean 8.3
_diffrn_measured_fraction_theta_full 1.000
_diffrn_measured_fraction_theta_max 0.998
_diffrn_measurement_device_type 'Bruker Smart APEX CCD'
_diffrn_measurement_method '\f and \w scans'
_diffrn_radiation_type MoK\a
_diffrn_radiation_wavelength 0.71073
_diffrn_reflns_av_R_equivalents 0.0427
_diffrn_reflns_av_unetI/netI 0.0223
_diffrn_reflns_Laue_measured_fraction_full 1.000
_diffrn_reflns_Laue_measured_fraction_max 0.998
_diffrn_reflns_limit_h_max 18
_diffrn_reflns_limit_h_min -18
_diffrn_reflns_limit_k_max 30
_diffrn_reflns_limit_k_min -30
_diffrn_reflns_limit_l_max 37
_diffrn_reflns_limit_l_min -36
_diffrn_reflns_number 196832
_diffrn_reflns_point_group_measured_fraction_full 1.000
_diffrn_reflns_point_group_measured_fraction_max 0.998
_diffrn_reflns_theta_full 25.242
_diffrn_reflns_theta_max 30.999
_diffrn_reflns_theta_min 1.262
_diffrn_source 'fine-focus sealed tube, graphite'
_exptl_absorpt_coefficient_mu 1.831
_exptl_absorpt_correction_T_max 0.7462
_exptl_absorpt_correction_T_min 0.6331
_exptl_absorpt_correction_type multi-scan
_exptl_absorpt_process_details 'SADABS (Sheldrick, 2009)'
_exptl_crystal_colour yellow
_exptl_crystal_density_diffrn 1.359
_exptl_crystal_density_method 'not measured'
_exptl_crystal_description block
_exptl_crystal_F_000 2856
_exptl_crystal_size_max 0.420
_exptl_crystal_size_mid 0.250
_exptl_crystal_size_min 0.230
_refine_diff_density_max 6.726
_refine_diff_density_min -1.971
_refine_diff_density_rms 0.102
_refine_ls_extinction_method none
_refine_ls_goodness_of_fit_ref 1.049
_refine_ls_hydrogen_treatment mixed
_refine_ls_matrix_type full
_refine_ls_number_parameters 819
_refine_ls_number_reflns 21624
_refine_ls_number_restraints 283
_refine_ls_restrained_S_all 1.047
_refine_ls_R_factor_all 0.0371
_refine_ls_R_factor_gt 0.0320
_refine_ls_shift/su_max 0.006
_refine_ls_shift/su_mean 0.000
_refine_ls_structure_factor_coef Fsqd
_refine_ls_weighting_details 'w=1/[\s^2^(Fo^2^)+(0.0317P)^2^+13.1139P] where P=(Fo^2^+2Fc^2^)/3'
_refine_ls_weighting_scheme calc
_refine_ls_wR_factor_gt 0.0752
_refine_ls_wR_factor_ref 0.0782
_reflns_Friedel_coverage 0.000
_reflns_number_gt 19454
_reflns_number_total 21624
_reflns_threshold_expression 'I > 2\s(I)'
_cod_data_source_file om500655n_si_001.cif
_cod_data_source_block 14021
_cod_depositor_comments 'Adding full bibliography for 4084383--4084386.cif.'
_cod_original_cell_volume 6802.5(10)
_cod_database_code 4084386
_shelx_space_group_comment
; 
The symmetry employed for this shelxl refinement is uniquely defined 
by the following loop, which should always be used as a source of 
symmetry information in preference to the above space-group names. 
They are only intended as comments. 
;
_shelx_estimated_absorpt_t_min 0.514
_shelx_estimated_absorpt_t_max 0.678
_shelxl_version_number 2014-3

loop_
_space_group_symop_operation_xyz
'x, y, z'
'-x, y+1/2, -z+1/2'
'-x, -y, -z'
'x, -y-1/2, z-1/2'

loop_
_atom_site_label
_atom_site_type_symbol
_atom_site_fract_x
_atom_site_fract_y
_atom_site_fract_z
_atom_site_U_iso_or_equiv
_atom_site_adp_type
_atom_site_occupancy
_atom_site_site_symmetry_order
_atom_site_calc_flag
_atom_site_refinement_flags_posn
_atom_site_refinement_flags_adp
O1 O 0.69503(13) 0.79821(8) 0.69284(7) 0.0221(3) Uani 1 1 d . .
W1 W 0.56566(2) 0.77954(2) 0.68571(2) 0.01368(3) Uani 1 1 d . .
C1 C 0.50183(19) 0.82476(11) 0.73975(9) 0.0198(4) Uani 1 1 d D .
H1 H 0.4243(14) 0.8188(14) 0.7375(12) 0.024 Uiso 1 1 d D U
C2 C 0.5290(2) 0.87019(11) 0.78488(9) 0.0229(4) Uani 1 1 d . .
C3 C 0.4757(2) 0.93537(11) 0.77300(10) 0.0268(5) Uani 1 1 d . .
H3A H 0.4995 0.9535 0.7413 0.040 Uiso 1 1 calc R U
H3B H 0.4945 0.9647 0.8024 0.040 Uiso 1 1 calc R U
H3C H 0.3991 0.9296 0.7677 0.040 Uiso 1 1 calc R U
C4 C 0.6492(2) 0.88005(14) 0.79667(11) 0.0323(6) Uani 1 1 d . .
H4A H 0.6830 0.8389 0.8068 0.048 Uiso 1 1 calc R U
H4B H 0.6639 0.9110 0.8252 0.048 Uiso 1 1 calc R U
H4C H 0.6771 0.8965 0.7654 0.048 Uiso 1 1 calc R U
C5 C 0.4889(3) 0.84249(13) 0.83391(10) 0.0352(6) Uani 1 1 d . .
H5A H 0.4126 0.8356 0.8273 0.053 Uiso 1 1 calc R U
H5B H 0.5043 0.8727 0.8630 0.053 Uiso 1 1 calc R U
H5C H 0.5241 0.8014 0.8428 0.053 Uiso 1 1 calc R U
P1 P 0.53292(4) 0.87829(2) 0.62748(2) 0.01502(9) Uani 1 1 d . .
C6 C 0.55762(19) 0.87033(11) 0.55983(9) 0.0213(4) Uani 1 1 d . .
H6A H 0.5531 0.9127 0.5431 0.032 Uiso 1 1 calc R U
H6B H 0.5049 0.8416 0.5414 0.032 Uiso 1 1 calc R U
H6C H 0.6281 0.8524 0.5585 0.032 Uiso 1 1 calc R U
C7 C 0.63031(19) 0.93794(11) 0.65148(9) 0.0220(4) Uani 1 1 d . .
H7A H 0.7007 0.9186 0.6545 0.033 Uiso 1 1 calc R U
H7B H 0.6156 0.9532 0.6858 0.033 Uiso 1 1 calc R U
H7C H 0.6273 0.9742 0.6271 0.033 Uiso 1 1 calc R U
C8 C 0.40541(18) 0.91762(10) 0.62456(9) 0.0192(4) Uani 1 1 d . .
C9 C 0.31330(18) 0.88188(11) 0.61303(9) 0.0199(4) Uani 1 1 d . .
H9 H 0.3173 0.8366 0.6086 0.024 Uiso 1 1 calc R U
C10 C 0.21559(19) 0.91226(12) 0.60807(10) 0.0233(4) Uani 1 1 d . .
H10 H 0.1532 0.8878 0.5993 0.028 Uiso 1 1 calc R U
C11 C 0.2088(2) 0.97797(12) 0.61579(11) 0.0296(5) Uani 1 1 d . .
H11 H 0.1420 0.9986 0.6117 0.035 Uiso 1 1 calc R U
C12 C 0.2998(2) 1.01390(12) 0.62958(13) 0.0338(6) Uani 1 1 d . .
H12 H 0.2950 1.0587 0.6361 0.041 Uiso 1 1 calc R U
C13 C 0.3979(2) 0.98386(12) 0.63378(12) 0.0300(5) Uani 1 1 d . .
H13 H 0.4600 1.0084 0.6430 0.036 Uiso 1 1 calc R U
S1 S 0.47486(4) 0.73697(2) 0.60487(2) 0.01285(8) Uani 1 1 d . .
C21 C 0.45215(15) 0.65234(9) 0.60323(7) 0.0121(3) Uani 1 1 d . .
C22 C 0.34948(15) 0.62847(9) 0.60503(7) 0.0125(3) Uani 1 1 d . .
C23 C 0.33036(15) 0.56229(10) 0.59794(8) 0.0134(3) Uani 1 1 d . .
C24 C 0.41603(16) 0.52162(10) 0.59377(8) 0.0143(3) Uani 1 1 d . .
H24 H 0.4044 0.4765 0.5921 0.017 Uiso 1 1 calc R U
C25 C 0.51778(15) 0.54470(9) 0.59202(7) 0.0123(3) Uani 1 1 d . .
C26 C 0.53559(15) 0.61140(9) 0.59385(7) 0.0117(3) Uani 1 1 d . .
C27 C 0.26227(15) 0.67447(10) 0.61169(8) 0.0141(3) Uani 1 1 d . .
C28 C 0.25422(17) 0.70128(10) 0.66076(8) 0.0168(4) Uani 1 1 d . .
H28 H 0.3048 0.6908 0.6895 0.020 Uiso 1 1 calc R U
C29 C 0.17230(18) 0.74320(11) 0.66746(9) 0.0214(4) Uani 1 1 d . .
H29 H 0.1664 0.7607 0.7010 0.026 Uiso 1 1 calc R U
C30 C 0.09895(18) 0.75973(11) 0.62552(10) 0.0235(5) Uani 1 1 d . .
H30 H 0.0433 0.7886 0.6304 0.028 Uiso 1 1 calc R U
C31 C 0.10714(18) 0.73395(12) 0.57657(10) 0.0232(4) Uani 1 1 d . .
H31 H 0.0576 0.7456 0.5477 0.028 Uiso 1 1 calc R U
C32 C 0.18826(17) 0.69085(11) 0.56966(9) 0.0190(4) Uani 1 1 d . .
H32 H 0.1930 0.6726 0.5362 0.023 Uiso 1 1 calc R U
C33 C 0.22312(16) 0.53310(10) 0.59134(8) 0.0150(4) Uani 1 1 d . .
C34 C 0.19892(17) 0.48914(11) 0.55063(9) 0.0192(4) Uani 1 1 d . .
H34 H 0.2509 0.4786 0.5285 0.023 Uiso 1 1 calc R U
C35 C 0.09992(18) 0.46058(12) 0.54202(10) 0.0246(5) Uani 1 1 d . .
H35 H 0.0849 0.4305 0.5144 0.029 Uiso 1 1 calc R U
C36 C 0.02336(19) 0.47613(13) 0.57375(10) 0.0264(5) Uani 1 1 d . .
H36 H -0.0447 0.4573 0.5676 0.032 Uiso 1 1 calc R U
C37 C 0.04647(18) 0.51923(12) 0.61448(10) 0.0245(5) Uani 1 1 d . .
H37 H -0.0058 0.5294 0.6365 0.029 Uiso 1 1 calc R U
C38 C 0.14546(17) 0.54767(11) 0.62346(9) 0.0188(4) Uani 1 1 d . .
H38 H 0.1604 0.5771 0.6515 0.023 Uiso 1 1 calc R U
C39 C 0.60297(15) 0.49725(9) 0.58683(8) 0.0132(3) Uani 1 1 d . .
C40 C 0.69358(16) 0.49549(10) 0.62283(8) 0.0173(4) Uani 1 1 d . .
H40 H 0.7037 0.5270 0.6496 0.021 Uiso 1 1 calc R U
C41 C 0.76902(17) 0.44794(11) 0.61967(10) 0.0213(4) Uani 1 1 d . .
H41 H 0.8303 0.4471 0.6444 0.026 Uiso 1 1 calc R U
C42 C 0.75527(18) 0.40169(11) 0.58055(10) 0.0233(4) Uani 1 1 d . .
H42 H 0.8066 0.3690 0.5787 0.028 Uiso 1 1 calc R U
C43 C 0.66636(19) 0.40345(11) 0.54416(9) 0.0214(4) Uani 1 1 d . .
H43 H 0.6572 0.3723 0.5170 0.026 Uiso 1 1 calc R U
C44 C 0.59043(17) 0.45098(10) 0.54748(8) 0.0169(4) Uani 1 1 d . .
H44 H 0.5294 0.4518 0.5226 0.020 Uiso 1 1 calc R U
C45 C 0.63488(15) 0.63841(9) 0.57682(8) 0.0130(3) Uani 1 1 d . .
C46 C 0.63412(19) 0.64779(12) 0.52317(9) 0.0229(4) Uani 1 1 d . .
H46 H 0.5724 0.6379 0.5003 0.027 Uiso 1 1 calc R U
C47 C 0.7223(2) 0.67134(13) 0.50275(10) 0.0291(5) Uani 1 1 d . .
H47 H 0.7206 0.6779 0.4662 0.035 Uiso 1 1 calc R U
C48 C 0.8129(2) 0.68530(13) 0.53584(10) 0.0272(5) Uani 1 1 d . .
H48 H 0.8741 0.7004 0.5220 0.033 Uiso 1 1 calc R U
C49 C 0.81364(19) 0.67715(13) 0.58928(10) 0.0259(5) Uani 1 1 d . .
H49 H 0.8753 0.6873 0.6121 0.031 Uiso 1 1 calc R U
C50 C 0.72464(17) 0.65413(11) 0.60983(9) 0.0193(4) Uani 1 1 d . .
H50 H 0.7256 0.6492 0.6465 0.023 Uiso 1 1 calc R U
S2 S 0.55384(4) 0.67013(2) 0.71688(2) 0.01285(8) Uani 1 1 d . .
C51 C 0.58986(15) 0.67323(9) 0.78612(7) 0.0124(3) Uani 1 1 d . .
C52 C 0.69652(15) 0.68182(9) 0.80596(8) 0.0132(3) Uani 1 1 d . .
C53 C 0.72297(16) 0.69393(10) 0.85971(8) 0.0144(3) Uani 1 1 d . .
C54 C 0.64396(16) 0.69323(10) 0.89280(8) 0.0150(4) Uani 1 1 d . .
H54 H 0.6613 0.7037 0.9286 0.018 Uiso 1 1 calc R U
C55 C 0.54003(16) 0.67750(9) 0.87436(8) 0.0134(3) Uani 1 1 d . .
C56 C 0.51187(15) 0.66740(9) 0.82030(8) 0.0128(3) Uani 1 1 d . .
C57 C 0.78231(15) 0.67395(10) 0.77191(8) 0.0143(3) Uani 1 1 d . .
C58 C 0.84854(16) 0.72429(11) 0.76179(8) 0.0176(4) Uani 1 1 d . .
H58 H 0.8374 0.7659 0.7753 0.021 Uiso 1 1 calc R U
C59 C 0.93137(17) 0.71405(12) 0.73196(9) 0.0209(4) Uani 1 1 d . .
H59 H 0.9758 0.7489 0.7250 0.025 Uiso 1 1 calc R U
C60 C 0.94912(18) 0.65342(13) 0.71254(9) 0.0231(4) Uani 1 1 d . .
H60 H 1.0056 0.6466 0.6923 0.028 Uiso 1 1 calc R U
C61 C 0.88381(18) 0.60259(12) 0.72284(9) 0.0220(4) Uani 1 1 d . .
H61 H 0.8961 0.5608 0.7098 0.026 Uiso 1 1 calc R U
C62 C 0.80061(17) 0.61276(11) 0.75216(8) 0.0183(4) Uani 1 1 d . .
H62 H 0.7559 0.5780 0.7588 0.022 Uiso 1 1 calc R U
C63 C 0.83470(16) 0.70620(11) 0.88211(8) 0.0159(4) Uani 1 1 d . .
C64 C 0.86408(17) 0.76682(11) 0.90204(9) 0.0199(4) Uani 1 1 d . .
H64 H 0.8132 0.8003 0.9007 0.024 Uiso 1 1 calc R U
C65 C 0.96731(19) 0.77887(12) 0.92387(9) 0.0244(5) Uani 1 1 d . .
H65 H 0.9862 0.8203 0.9375 0.029 Uiso 1 1 calc R U
C66 C 1.04235(19) 0.73050(13) 0.92569(9) 0.0259(5) Uani 1 1 d . .
H66 H 1.1126 0.7386 0.9407 0.031 Uiso 1 1 calc R U
C67 C 1.01447(19) 0.67029(13) 0.90545(10) 0.0264(5) Uani 1 1 d . .
H67 H 1.0659 0.6372 0.9064 0.032 Uiso 1 1 calc R U
C68 C 0.91132(18) 0.65818(12) 0.88370(9) 0.0226(4) Uani 1 1 d . .
H68 H 0.8930 0.6168 0.8698 0.027 Uiso 1 1 calc R U
C69 C 0.46037(16) 0.67205(10) 0.91218(8) 0.0145(3) Uani 1 1 d . .
C70 C 0.4084(2) 0.61422(12) 0.91855(9) 0.0232(4) Uani 1 1 d . .
H70 H 0.4264 0.5772 0.8998 0.028 Uiso 1 1 calc R U
C71 C 0.3304(2) 0.60962(13) 0.95187(10) 0.0269(5) Uani 1 1 d . .
H71 H 0.2957 0.5698 0.9557 0.032 Uiso 1 1 calc R U
C72 C 0.30374(19) 0.66317(13) 0.97932(9) 0.0256(5) Uani 1 1 d . .
H72 H 0.2499 0.6604 1.0017 0.031 Uiso 1 1 calc R U
C73 C 0.35544(19) 0.72069(12) 0.97413(9) 0.0233(4) Uani 1 1 d . .
H73 H 0.3373 0.7574 0.9932 0.028 Uiso 1 1 calc R U
C74 C 0.43427(18) 0.72530(11) 0.94105(8) 0.0185(4) Uani 1 1 d . .
H74 H 0.4703 0.7649 0.9382 0.022 Uiso 1 1 calc R U
C75 C 0.40165(16) 0.64823(10) 0.80052(8) 0.0135(3) Uani 1 1 d . .
C76 C 0.38438(17) 0.59030(10) 0.77348(8) 0.0170(4) Uani 1 1 d . .
H76 H 0.4429 0.5660 0.7648 0.020 Uiso 1 1 calc R U
C77 C 0.28286(18) 0.56764(11) 0.75905(9) 0.0221(4) Uani 1 1 d . .
H77 H 0.2723 0.5280 0.7409 0.027 Uiso 1 1 calc R U
C78 C 0.19664(18) 0.60313(12) 0.77119(10) 0.0244(5) Uani 1 1 d . .
H78 H 0.1272 0.5874 0.7620 0.029 Uiso 1 1 calc R U
C79 C 0.21255(17) 0.66160(12) 0.79678(9) 0.0221(4) Uani 1 1 d . .
H79 H 0.1538 0.6864 0.8044 0.026 Uiso 1 1 calc R U
C80 C 0.31432(17) 0.68419(11) 0.81134(8) 0.0178(4) Uani 1 1 d . .
H80 H 0.3245 0.7244 0.8288 0.021 Uiso 1 1 calc R U
C1S C 0.9346(3) 0.43938(15) 0.76506(12) 0.0409(7) Uani 1 1 d D U
H1S H 0.9325 0.4733 0.7896 0.049 Uiso 1 1 calc R U
C2S C 0.8526(3) 0.39634(15) 0.75720(11) 0.0380(6) Uani 1 1 d D U
H2S H 0.7936 0.4006 0.7762 0.046 Uiso 1 1 calc R U
C3S C 0.8561(3) 0.34683(15) 0.72159(11) 0.0402(7) Uani 1 1 d D U
H3S H 0.7992 0.3173 0.7159 0.048 Uiso 1 1 calc R U
C4S C 0.9422(3) 0.34035(14) 0.69425(11) 0.0419(7) Uani 1 1 d D U
H4S H 0.9448 0.3060 0.6701 0.050 Uiso 1 1 calc R U
C5S C 1.0243(3) 0.38346(16) 0.70189(13) 0.0445(7) Uani 1 1 d D U
H5S H 1.0834 0.3791 0.6830 0.053 Uiso 1 1 calc R U
C6S C 1.0201(3) 0.43323(16) 0.73721(13) 0.0445(7) Uani 1 1 d D U
H6S H 1.0763 0.4633 0.7424 0.053 Uiso 1 1 calc R U
C7S C 0.8571(3) 0.86685(19) 0.52853(15) 0.0522(9) Uani 1 1 d D U
H7S H 0.8405 0.8329 0.5043 0.063 Uiso 1 1 calc R U
C8S C 0.8638(2) 0.85537(16) 0.58122(13) 0.0405(7) Uani 1 1 d D U
H8S H 0.8513 0.8133 0.5936 0.049 Uiso 1 1 calc R U
C9S C 0.8886(2) 0.90472(17) 0.61629(14) 0.0433(7) Uani 1 1 d D U
H9S H 0.8944 0.8963 0.6527 0.052 Uiso 1 1 calc R U
C10S C 0.9049(3) 0.96634(18) 0.59876(16) 0.0517(9) Uani 1 1 d D U
H10S H 0.9210 1.0003 0.6230 0.062 Uiso 1 1 calc R U
C11S C 0.8978(3) 0.97807(19) 0.54606(18) 0.0615(10) Uani 1 1 d D U
H11S H 0.9086 1.0203 0.5337 0.074 Uiso 1 1 calc R U
C12S C 0.8748(4) 0.9284(2) 0.51118(17) 0.0663(11) Uani 1 1 d D U
H12S H 0.8710 0.9366 0.4748 0.080 Uiso 1 1 calc R U

loop_
_atom_site_aniso_label
_atom_site_aniso_U_11
_atom_site_aniso_U_22
_atom_site_aniso_U_33
_atom_site_aniso_U_23
_atom_site_aniso_U_13
_atom_site_aniso_U_12
O1 0.0163(7) 0.0199(7) 0.0295(8) 0.0019(6) -0.0002(6) -0.0024(6)
W1 0.01574(4) 0.01053(4) 0.01427(4) -0.00083(3) -0.00040(3) -0.00013(3)
C1 0.0235(11) 0.0166(9) 0.0194(10) -0.0013(7) 0.0038(8) -0.0006(8)
C2 0.0327(12) 0.0165(10) 0.0209(10) -0.0015(8) 0.0090(9) 0.0016(9)
C3 0.0413(14) 0.0140(9) 0.0262(11) -0.0033(8) 0.0089(10) -0.0004(9)
C4 0.0334(14) 0.0315(13) 0.0307(13) -0.0109(10) -0.0014(10) -0.0018(11)
C5 0.067(2) 0.0195(11) 0.0214(11) -0.0034(9) 0.0130(12) -0.0033(12)
P1 0.0148(2) 0.0116(2) 0.0187(2) 0.00094(18) 0.00237(18) -0.00042(18)
C6 0.0234(11) 0.0221(10) 0.0188(9) 0.0027(8) 0.0041(8) -0.0025(8)
C7 0.0220(11) 0.0165(9) 0.0276(11) -0.0011(8) 0.0026(8) -0.0052(8)
C8 0.0192(10) 0.0149(9) 0.0242(10) 0.0029(8) 0.0053(8) 0.0011(7)
C9 0.0201(10) 0.0162(9) 0.0236(10) -0.0008(8) 0.0039(8) 0.0012(8)
C10 0.0183(10) 0.0217(10) 0.0307(12) 0.0016(9) 0.0060(9) 0.0013(8)
C11 0.0240(12) 0.0227(11) 0.0435(15) 0.0076(10) 0.0104(10) 0.0077(9)
C12 0.0315(14) 0.0167(11) 0.0546(17) 0.0026(11) 0.0109(12) 0.0048(10)
C13 0.0256(12) 0.0156(10) 0.0492(16) 0.0010(10) 0.0068(11) 0.0001(9)
S1 0.0144(2) 0.01044(19) 0.01354(19) -0.00055(15) 0.00087(16) 0.00030(16)
C21 0.0127(8) 0.0118(8) 0.0117(8) -0.0005(6) 0.0011(6) 0.0005(6)
C22 0.0118(8) 0.0134(8) 0.0123(8) -0.0008(6) 0.0018(6) 0.0006(6)
C23 0.0116(8) 0.0148(8) 0.0139(8) 0.0000(7) 0.0018(6) -0.0015(7)
C24 0.0138(9) 0.0129(8) 0.0164(8) -0.0006(7) 0.0026(7) -0.0010(7)
C25 0.0114(8) 0.0125(8) 0.0131(8) -0.0008(6) 0.0011(6) 0.0001(6)
C26 0.0103(8) 0.0128(8) 0.0119(8) 0.0000(6) 0.0013(6) 0.0001(6)
C27 0.0111(8) 0.0137(8) 0.0179(9) -0.0002(7) 0.0031(7) 0.0004(7)
C28 0.0152(9) 0.0169(9) 0.0184(9) -0.0015(7) 0.0029(7) 0.0005(7)
C29 0.0193(10) 0.0189(10) 0.0276(11) -0.0043(8) 0.0094(8) 0.0016(8)
C30 0.0137(9) 0.0189(10) 0.0393(13) 0.0035(9) 0.0094(9) 0.0040(8)
C31 0.0129(9) 0.0254(11) 0.0309(12) 0.0079(9) 0.0008(8) 0.0037(8)
C32 0.0145(9) 0.0229(10) 0.0195(9) 0.0019(8) 0.0018(7) 0.0024(8)
C33 0.0114(8) 0.0156(9) 0.0180(9) 0.0003(7) 0.0020(7) -0.0017(7)
C34 0.0142(9) 0.0208(10) 0.0231(10) -0.0035(8) 0.0043(7) -0.0029(8)
C35 0.0177(10) 0.0272(11) 0.0290(11) -0.0078(9) 0.0037(9) -0.0071(9)
C36 0.0159(10) 0.0303(12) 0.0337(12) -0.0041(10) 0.0053(9) -0.0095(9)
C37 0.0169(10) 0.0284(12) 0.0299(12) -0.0023(9) 0.0099(9) -0.0041(9)
C38 0.0159(9) 0.0214(10) 0.0200(9) -0.0014(8) 0.0058(7) -0.0029(8)
C39 0.0119(8) 0.0122(8) 0.0158(8) 0.0015(6) 0.0035(7) 0.0005(6)
C40 0.0150(9) 0.0162(9) 0.0203(9) -0.0006(7) 0.0009(7) -0.0001(7)
C41 0.0139(9) 0.0194(10) 0.0303(11) 0.0040(8) 0.0010(8) 0.0023(8)
C42 0.0186(10) 0.0183(10) 0.0344(12) 0.0032(9) 0.0087(9) 0.0052(8)
C43 0.0255(11) 0.0149(9) 0.0252(10) -0.0024(8) 0.0091(9) 0.0022(8)
C44 0.0183(9) 0.0150(9) 0.0173(9) -0.0005(7) 0.0022(7) 0.0021(7)
C45 0.0117(8) 0.0113(8) 0.0166(8) -0.0010(6) 0.0035(7) 0.0000(6)
C46 0.0238(11) 0.0293(12) 0.0161(9) -0.0024(8) 0.0042(8) -0.0112(9)
C47 0.0328(13) 0.0362(14) 0.0199(10) -0.0027(9) 0.0103(9) -0.0147(11)
C48 0.0229(11) 0.0301(12) 0.0306(12) -0.0018(10) 0.0122(9) -0.0101(9)
C49 0.0156(10) 0.0340(13) 0.0280(11) 0.0021(10) 0.0020(8) -0.0082(9)
C50 0.0144(9) 0.0253(11) 0.0180(9) 0.0017(8) 0.0013(7) -0.0042(8)
S2 0.0135(2) 0.0125(2) 0.01241(19) -0.00054(15) 0.00094(15) 0.00027(16)
C51 0.0140(8) 0.0116(8) 0.0115(8) -0.0006(6) 0.0017(6) 0.0008(6)
C52 0.0121(8) 0.0130(8) 0.0146(8) 0.0001(6) 0.0025(6) 0.0003(6)
C53 0.0121(8) 0.0156(9) 0.0153(8) -0.0008(7) 0.0005(7) 0.0006(7)
C54 0.0155(9) 0.0156(9) 0.0136(8) -0.0011(7) 0.0007(7) -0.0009(7)
C55 0.0140(8) 0.0128(8) 0.0137(8) -0.0003(6) 0.0031(7) 0.0001(7)
C56 0.0127(8) 0.0103(8) 0.0154(8) -0.0003(6) 0.0017(6) 0.0002(6)
C57 0.0100(8) 0.0194(9) 0.0131(8) 0.0005(7) 0.0000(6) 0.0017(7)
C58 0.0132(9) 0.0216(10) 0.0179(9) -0.0012(7) 0.0012(7) 0.0001(7)
C59 0.0122(9) 0.0294(11) 0.0213(10) 0.0014(8) 0.0028(7) -0.0020(8)
C60 0.0145(9) 0.0349(13) 0.0201(10) -0.0001(9) 0.0034(8) 0.0063(9)
C61 0.0204(10) 0.0254(11) 0.0202(10) -0.0028(8) 0.0030(8) 0.0070(8)
C62 0.0162(9) 0.0201(10) 0.0187(9) -0.0004(7) 0.0023(7) 0.0023(8)
C63 0.0134(9) 0.0215(10) 0.0128(8) 0.0002(7) 0.0006(7) -0.0019(7)
C64 0.0160(9) 0.0256(11) 0.0184(9) -0.0063(8) 0.0034(7) -0.0023(8)
C65 0.0185(10) 0.0321(12) 0.0223(10) -0.0062(9) 0.0014(8) -0.0068(9)
C66 0.0153(10) 0.0384(14) 0.0228(10) 0.0030(9) -0.0029(8) -0.0040(9)
C67 0.0167(10) 0.0315(12) 0.0297(12) 0.0066(10) -0.0022(9) 0.0037(9)
C68 0.0183(10) 0.0210(10) 0.0272(11) 0.0024(8) -0.0027(8) 0.0012(8)
C69 0.0132(8) 0.0174(9) 0.0129(8) 0.0003(7) 0.0015(6) 0.0004(7)
C70 0.0277(12) 0.0213(10) 0.0217(10) -0.0031(8) 0.0083(9) -0.0060(9)
C71 0.0262(12) 0.0317(12) 0.0240(11) 0.0012(9) 0.0078(9) -0.0114(10)
C72 0.0176(10) 0.0407(14) 0.0195(10) 0.0061(9) 0.0057(8) 0.0031(9)
C73 0.0232(11) 0.0293(12) 0.0182(10) 0.0019(8) 0.0061(8) 0.0088(9)
C74 0.0202(10) 0.0187(9) 0.0172(9) 0.0004(7) 0.0046(7) 0.0018(8)
C75 0.0126(8) 0.0142(8) 0.0138(8) 0.0015(7) 0.0014(6) -0.0010(7)
C76 0.0162(9) 0.0147(9) 0.0192(9) 0.0013(7) -0.0012(7) 0.0006(7)
C77 0.0212(11) 0.0165(9) 0.0267(11) 0.0026(8) -0.0058(8) -0.0037(8)
C78 0.0143(10) 0.0276(11) 0.0297(11) 0.0071(9) -0.0045(8) -0.0056(8)
C79 0.0133(9) 0.0282(11) 0.0247(10) 0.0048(9) 0.0022(8) 0.0028(8)
C80 0.0154(9) 0.0197(9) 0.0185(9) -0.0002(7) 0.0029(7) 0.0019(7)
C1S 0.0609(19) 0.0311(14) 0.0302(13) 0.0014(11) 0.0037(13) 0.0052(13)
C2S 0.0519(17) 0.0388(15) 0.0240(12) 0.0089(11) 0.0075(11) 0.0054(13)
C3S 0.0605(19) 0.0322(14) 0.0263(12) 0.0101(10) -0.0019(12) -0.0022(13)
C4S 0.071(2) 0.0271(13) 0.0276(13) 0.0070(10) 0.0036(13) 0.0162(13)
C5S 0.0512(18) 0.0424(16) 0.0416(16) 0.0165(13) 0.0124(14) 0.0202(14)
C6S 0.0503(18) 0.0363(15) 0.0461(17) 0.0110(13) 0.0017(14) -0.0002(13)
C7S 0.053(2) 0.052(2) 0.0495(19) -0.0050(15) -0.0007(15) 0.0139(16)
C8S 0.0264(13) 0.0402(15) 0.0523(17) 0.0053(13) -0.0059(12) 0.0054(11)
C9S 0.0252(13) 0.0573(19) 0.0461(17) -0.0037(14) -0.0014(12) 0.0068(13)
C10S 0.0323(16) 0.0486(18) 0.076(2) -0.0155(17) 0.0142(16) 0.0016(14)
C11S 0.062(2) 0.0451(19) 0.084(3) 0.0081(18) 0.034(2) 0.0107(17)
C12S 0.090(3) 0.062(2) 0.051(2) 0.0091(17) 0.024(2) 0.019(2)

loop_
_atom_type_symbol
_atom_type_description
_atom_type_scat_dispersion_real
_atom_type_scat_dispersion_imag
_atom_type_scat_source
C C 0.0033 0.0016 'International Tables Vol C Tables 4.2.6.8 and 6.1.1.4'
H H 0.0000 0.0000 'International Tables Vol C Tables 4.2.6.8 and 6.1.1.4'
O O 0.0106 0.0060 'International Tables Vol C Tables 4.2.6.8 and 6.1.1.4'
P P 0.1023 0.0942 'International Tables Vol C Tables 4.2.6.8 and 6.1.1.4'
S S 0.1246 0.1234 'International Tables Vol C Tables 4.2.6.8 and 6.1.1.4'
W W -0.8490 6.8722 'International Tables Vol C Tables 4.2.6.8 and 6.1.1.4'

loop_
_geom_angle_atom_site_label_1
_geom_angle_atom_site_label_2
_geom_angle_atom_site_label_3
_geom_angle
O1 W1 C1 107.43(9)
O1 W1 S2 106.15(6)
C1 W1 S2 99.73(7)
O1 W1 S1 122.72(6)
C1 W1 S1 126.46(7)
S2 W1 S1 84.298(17)
O1 W1 P1 88.29(6)
C1 W1 P1 88.79(7)
S2 W1 P1 159.915(17)
S1 W1 P1 76.064(18)
C2 C1 W1 141.31(18)
C2 C1 H1 105.2(17)
W1 C1 H1 113.4(17)
C1 C2 C5 109.4(2)
C1 C2 C3 110.1(2)
C5 C2 C3 108.3(2)
C1 C2 C4 111.7(2)
C5 C2 C4 108.0(2)
C3 C2 C4 109.3(2)
C2 C3 H3A 109.5
C2 C3 H3B 109.5
H3A C3 H3B 109.5
C2 C3 H3C 109.5
H3A C3 H3C 109.5
H3B C3 H3C 109.5
C2 C4 H4A 109.5
C2 C4 H4B 109.5
H4A C4 H4B 109.5
C2 C4 H4C 109.5
H4A C4 H4C 109.5
H4B C4 H4C 109.5
C2 C5 H5A 109.5
C2 C5 H5B 109.5
H5A C5 H5B 109.5
C2 C5 H5C 109.5
H5A C5 H5C 109.5
H5B C5 H5C 109.5
C7 P1 C6 101.56(11)
C7 P1 C8 106.43(11)
C6 P1 C8 104.89(11)
C7 P1 W1 106.92(8)
C6 P1 W1 117.21(8)
C8 P1 W1 118.13(7)
P1 C6 H6A 109.5
P1 C6 H6B 109.5
H6A C6 H6B 109.5
P1 C6 H6C 109.5
H6A C6 H6C 109.5
H6B C6 H6C 109.5
P1 C7 H7A 109.5
P1 C7 H7B 109.5
H7A C7 H7B 109.5
P1 C7 H7C 109.5
H7A C7 H7C 109.5
H7B C7 H7C 109.5
C9 C8 C13 119.1(2)
C9 C8 P1 119.98(17)
C13 C8 P1 120.91(18)
C10 C9 C8 120.2(2)
C10 C9 H9 119.9
C8 C9 H9 119.9
C11 C10 C9 120.3(2)
C11 C10 H10 119.8
C9 C10 H10 119.8
C10 C11 C12 120.1(2)
C10 C11 H11 120.0
C12 C11 H11 120.0
C11 C12 C13 119.7(2)
C11 C12 H12 120.1
C13 C12 H12 120.1
C12 C13 C8 120.4(2)
C12 C13 H13 119.8
C8 C13 H13 119.8
C21 S1 W1 116.08(6)
C26 C21 C22 121.34(18)
C26 C21 S1 118.45(15)
C22 C21 S1 119.76(14)
C23 C22 C21 119.27(17)
C23 C22 C27 121.40(17)
C21 C22 C27 119.26(17)
C24 C23 C22 118.46(18)
C24 C23 C33 117.59(18)
C22 C23 C33 123.85(18)
C25 C24 C23 122.50(18)
C25 C24 H24 118.8
C23 C24 H24 118.8
C24 C25 C26 119.17(18)
C24 C25 C39 118.10(17)
C26 C25 C39 122.71(17)
C25 C26 C21 118.66(17)
C25 C26 C45 119.93(17)
C21 C26 C45 120.54(17)
C32 C27 C28 119.41(19)
C32 C27 C22 120.95(18)
C28 C27 C22 119.63(18)
C29 C28 C27 120.0(2)
C29 C28 H28 120.0
C27 C28 H28 120.0
C28 C29 C30 120.6(2)
C28 C29 H29 119.7
C30 C29 H29 119.7
C31 C30 C29 119.8(2)
C31 C30 H30 120.1
C29 C30 H30 120.1
C30 C31 C32 120.0(2)
C30 C31 H31 120.0
C32 C31 H31 120.0
C27 C32 C31 120.2(2)
C27 C32 H32 119.9
C31 C32 H32 119.9
C38 C33 C34 118.43(19)
C38 C33 C23 123.45(19)
C34 C33 C23 118.12(18)
C35 C34 C33 121.0(2)
C35 C34 H34 119.5
C33 C34 H34 119.5
C36 C35 C34 119.9(2)
C36 C35 H35 120.1
C34 C35 H35 120.1
C35 C36 C37 119.7(2)
C35 C36 H36 120.1
C37 C36 H36 120.1
C36 C37 C38 120.7(2)
C36 C37 H37 119.7
C38 C37 H37 119.7
C37 C38 C33 120.3(2)
C37 C38 H38 119.9
C33 C38 H38 119.9
C44 C39 C40 118.77(19)
C44 C39 C25 120.03(18)
C40 C39 C25 121.08(18)
C41 C40 C39 120.4(2)
C41 C40 H40 119.8
C39 C40 H40 119.8
C40 C41 C42 120.3(2)
C40 C41 H41 119.8
C42 C41 H41 119.8
C43 C42 C41 119.8(2)
C43 C42 H42 120.1
C41 C42 H42 120.1
C42 C43 C44 119.9(2)
C42 C43 H43 120.1
C44 C43 H43 120.1
C39 C44 C43 120.8(2)
C39 C44 H44 119.6
C43 C44 H44 119.6
C50 C45 C46 119.02(19)
C50 C45 C26 125.22(18)
C46 C45 C26 115.76(18)
C47 C46 C45 120.9(2)
C47 C46 H46 119.5
C45 C46 H46 119.5
C48 C47 C46 119.8(2)
C48 C47 H47 120.1
C46 C47 H47 120.1
C47 C48 C49 119.6(2)
C47 C48 H48 120.2
C49 C48 H48 120.2
C48 C49 C50 120.5(2)
C48 C49 H49 119.7
C50 C49 H49 119.7
C45 C50 C49 120.1(2)
C45 C50 H50 120.0
C49 C50 H50 120.0
C51 S2 W1 106.14(6)
C52 C51 C56 120.52(17)
C52 C51 S2 119.39(14)
C56 C51 S2 120.09(15)
C51 C52 C53 119.31(17)
C51 C52 C57 121.23(17)
C53 C52 C57 119.33(17)
C54 C53 C52 119.42(18)
C54 C53 C63 119.41(18)
C52 C53 C63 121.15(18)
C55 C54 C53 121.45(18)
C55 C54 H54 119.3
C53 C54 H54 119.3
C54 C55 C56 119.52(18)
C54 C55 C69 119.30(18)
C56 C55 C69 121.18(18)
C51 C56 C55 119.08(18)
C51 C56 C75 121.08(17)
C55 C56 C75 119.79(17)
C58 C57 C62 118.98(19)
C58 C57 C52 122.26(18)
C62 C57 C52 118.64(18)
C57 C58 C59 120.4(2)
C57 C58 H58 119.8
C59 C58 H58 119.8
C60 C59 C58 120.3(2)
C60 C59 H59 119.8
C58 C59 H59 119.8
C59 C60 C61 119.7(2)
C59 C60 H60 120.2
C61 C60 H60 120.2
C62 C61 C60 120.1(2)
C62 C61 H61 119.9
C60 C61 H61 119.9
C61 C62 C57 120.4(2)
C61 C62 H62 119.8
C57 C62 H62 119.8
C68 C63 C64 118.5(2)
C68 C63 C53 121.6(2)
C64 C63 C53 119.92(19)
C65 C64 C63 120.8(2)
C65 C64 H64 119.6
C63 C64 H64 119.6
C66 C65 C64 120.1(2)
C66 C65 H65 120.0
C64 C65 H65 120.0
C67 C66 C65 119.7(2)
C67 C66 H66 120.1
C65 C66 H66 120.1
C66 C67 C68 120.2(2)
C66 C67 H67 119.9
C68 C67 H67 119.9
C67 C68 C63 120.7(2)
C67 C68 H68 119.7
C63 C68 H68 119.7
C70 C69 C74 118.32(19)
C70 C69 C55 120.90(19)
C74 C69 C55 120.75(19)
C71 C70 C69 121.2(2)
C71 C70 H70 119.4
C69 C70 H70 119.4
C72 C71 C70 119.8(2)
C72 C71 H71 120.1
C70 C71 H71 120.1
C73 C72 C71 119.9(2)
C73 C72 H72 120.1
C71 C72 H72 120.1
C72 C73 C74 120.4(2)
C72 C73 H73 119.8
C74 C73 H73 119.8
C69 C74 C73 120.4(2)
C69 C74 H74 119.8
C73 C74 H74 119.8
C76 C75 C80 118.54(19)
C76 C75 C56 119.20(18)
C80 C75 C56 122.11(18)
C77 C76 C75 120.9(2)
C77 C76 H76 119.5
C75 C76 H76 119.5
C76 C77 C78 119.9(2)
C76 C77 H77 120.0
C78 C77 H77 120.0
C79 C78 C77 119.7(2)
C79 C78 H78 120.1
C77 C78 H78 120.1
C78 C79 C80 120.3(2)
C78 C79 H79 119.9
C80 C79 H79 119.9
C79 C80 C75 120.5(2)
C79 C80 H80 119.7
C75 C80 H80 119.7
C2S C1S C6S 119.9(3)
C2S C1S H1S 120.0
C6S C1S H1S 120.0
C1S C2S C3S 119.9(3)
C1S C2S H2S 120.0
C3S C2S H2S 120.0
C4S C3S C2S 120.1(3)
C4S C3S H3S 120.0
C2S C3S H3S 120.0
C5S C4S C3S 120.2(3)
C5S C4S H4S 119.9
C3S C4S H4S 119.9
C4S C5S C6S 119.6(3)
C4S C5S H5S 120.2
C6S C5S H5S 120.2
C1S C6S C5S 120.3(3)
C1S C6S H6S 119.8
C5S C6S H6S 119.8
C8S C7S C12S 119.2(4)
C8S C7S H7S 120.4
C12S C7S H7S 120.4
C7S C8S C9S 120.2(3)
C7S C8S H8S 119.9
C9S C8S H8S 119.9
C8S C9S C10S 120.4(3)
C8S C9S H9S 119.8
C10S C9S H9S 119.8
C11S C10S C9S 119.5(4)
C11S C10S H10S 120.2
C9S C10S H10S 120.2
C10S C11S C12S 119.8(4)
C10S C11S H11S 120.1
C12S C11S H11S 120.1
C11S C12S C7S 120.8(4)
C11S C12S H12S 119.6
C7S C12S H12S 119.6

loop_
_geom_bond_atom_site_label_1
_geom_bond_atom_site_label_2
_geom_bond_distance
O1 W1 1.6871(16)
W1 C1 1.938(2)
W1 S2 2.4228(5)
W1 S1 2.4306(5)
W1 P1 2.5488(6)
C1 C2 1.507(3)
C1 H1 0.994(17)
C2 C5 1.531(3)
C2 C3 1.531(3)
C2 C4 1.545(4)
C3 H3A 0.9800
C3 H3B 0.9800
C3 H3C 0.9800
C4 H4A 0.9800
C4 H4B 0.9800
C4 H4C 0.9800
C5 H5A 0.9800
C5 H5B 0.9800
C5 H5C 0.9800
P1 C7 1.813(2)
P1 C6 1.816(2)
P1 C8 1.817(2)
C6 H6A 0.9800
C6 H6B 0.9800
C6 H6C 0.9800
C7 H7A 0.9800
C7 H7B 0.9800
C7 H7C 0.9800
C8 C9 1.394(3)
C8 C13 1.402(3)
C9 C10 1.392(3)
C9 H9 0.9500
C10 C11 1.385(3)
C10 H10 0.9500
C11 C12 1.393(4)
C11 H11 0.9500
C12 C13 1.393(4)
C12 H12 0.9500
C13 H13 0.9500
S1 C21 1.783(2)
C21 C26 1.407(3)
C21 C22 1.409(3)
C22 C23 1.405(3)
C22 C27 1.494(3)
C23 C24 1.397(3)
C23 C33 1.490(3)
C24 C25 1.392(3)
C24 H24 0.9500
C25 C26 1.405(3)
C25 C39 1.487(3)
C26 C45 1.499(3)
C27 C32 1.394(3)
C27 C28 1.397(3)
C28 C29 1.389(3)
C28 H28 0.9500
C29 C30 1.389(4)
C29 H29 0.9500
C30 C31 1.387(4)
C30 H30 0.9500
C31 C32 1.397(3)
C31 H31 0.9500
C32 H32 0.9500
C33 C38 1.398(3)
C33 C34 1.399(3)
C34 C35 1.392(3)
C34 H34 0.9500
C35 C36 1.385(3)
C35 H35 0.9500
C36 C37 1.386(3)
C36 H36 0.9500
C37 C38 1.391(3)
C37 H37 0.9500
C38 H38 0.9500
C39 C44 1.394(3)
C39 C40 1.397(3)
C40 C41 1.390(3)
C40 H40 0.9500
C41 C42 1.390(3)
C41 H41 0.9500
C42 C43 1.387(3)
C42 H42 0.9500
C43 C44 1.394(3)
C43 H43 0.9500
C44 H44 0.9500
C45 C50 1.385(3)
C45 C46 1.396(3)
C46 C47 1.388(3)
C46 H46 0.9500
C47 C48 1.385(4)
C47 H47 0.9500
C48 C49 1.387(4)
C48 H48 0.9500
C49 C50 1.395(3)
C49 H49 0.9500
C50 H50 0.9500
S2 C51 1.7919(19)
C51 C52 1.410(3)
C51 C56 1.411(3)
C52 C53 1.410(3)
C52 C57 1.492(3)
C53 C54 1.396(3)
C53 C63 1.498(3)
C54 C55 1.396(3)
C54 H54 0.9500
C55 C56 1.414(3)
C55 C69 1.494(3)
C56 C75 1.495(3)
C57 C58 1.390(3)
C57 C62 1.400(3)
C58 C59 1.396(3)
C58 H58 0.9500
C59 C60 1.385(3)
C59 H59 0.9500
C60 C61 1.391(4)
C60 H60 0.9500
C61 C62 1.391(3)
C61 H61 0.9500
C62 H62 0.9500
C63 C68 1.395(3)
C63 C64 1.396(3)
C64 C65 1.395(3)
C64 H64 0.9500
C65 C66 1.386(4)
C65 H65 0.9500
C66 C67 1.386(4)
C66 H66 0.9500
C67 C68 1.394(3)
C67 H67 0.9500
C68 H68 0.9500
C69 C70 1.393(3)
C69 C74 1.396(3)
C70 C71 1.393(3)
C70 H70 0.9500
C71 C72 1.383(4)
C71 H71 0.9500
C72 C73 1.380(4)
C72 H72 0.9500
C73 C74 1.397(3)
C73 H73 0.9500
C74 H74 0.9500
C75 C76 1.396(3)
C75 C80 1.398(3)
C76 C77 1.389(3)
C76 H76 0.9500
C77 C78 1.392(3)
C77 H77 0.9500
C78 C79 1.386(4)
C78 H78 0.9500
C79 C80 1.392(3)
C79 H79 0.9500
C80 H80 0.9500
C1S C2S 1.375(5)
C1S C6S 1.382(5)
C1S H1S 0.9500
C2S C3S 1.383(4)
C2S H2S 0.9500
C3S C4S 1.381(5)
C3S H3S 0.9500
C4S C5S 1.376(5)
C4S H4S 0.9500
C5S C6S 1.384(5)
C5S H5S 0.9500
C6S H6S 0.9500
C7S C8S 1.372(5)
C7S C12S 1.383(5)
C7S H7S 0.9500
C8S C9S 1.380(5)
C8S H8S 0.9500
C9S C10S 1.382(5)
C9S H9S 0.9500
C10S C11S 1.373(6)
C10S H10S 0.9500
C11S C12S 1.378(6)
C11S H11S 0.9500
C12S H12S 0.9500
